data_9005013
loop_
_publ_author_name
'Catti, M.'
'Ferraris, G.'
'Ivaldi, G.'

_publ_section_title
;
 Thermal strain analysis in the crystal structure of muscovite at 700 C
 T = 25 C
;
_journal_name_full 'European Journal of Mineralogy'
_journal_page_first 625
_journal_page_last 632
_journal_paper_doi 10.1127/ejm/1/5/0625
_journal_volume 1
_journal_year 1989
_chemical_formula_sum 'Al2.84 Fe0.06 H2 K0.88 Mg0.02 Na0.11 O12 Si3.08'
_chemical_name_mineral Muscovite
_space_group_IT_number 15
_symmetry_space_group_name_Hall '-C 2yc'
_symmetry_space_group_name_H-M 'C 1 2/c 1'
_cell_angle_alpha 90
_cell_angle_beta 95.77
_cell_angle_gamma 90
_cell_length_a 5.191
_cell_length_b 9.006
_cell_length_c 20.068
_cell_formula_units_Z 4
_cell_volume 933.429
_database_code_amcsd 0006358
_diffrn_ambient_temperature 298.15
_exptl_crystal_density_diffrn 2.831
_cod_original_formula_sum 'K.88 Na.11 Al2.84 Fe.06 Mg.02 Si3.08 O12 H2'
_cod_database_code 9005013

loop_
_space_group_symop_operation_xyz
x,y,z
1/2+x,1/2+y,z
x,-y,1/2+z
1/2+x,1/2-y,1/2+z
-x,y,1/2-z
1/2-x,1/2+y,1/2-z
-x,-y,-z
1/2-x,1/2-y,-z

loop_
_atom_site_label
_atom_site_fract_x
_atom_site_fract_y
_atom_site_fract_z
_atom_site_occupancy
_atom_site_U_iso_or_equiv
K 0.00000 0.09890 0.25000 0.88000 0.02356
Na 0.00000 0.09890 0.25000 0.11000 0.02356
Al 0.25020 0.08340 0.00010 0.96000 0.01026
Fe 0.25020 0.08340 0.00010 0.03000 0.01026
Mg 0.25020 0.08340 0.00010 0.01000 0.01026
AlT1 0.46500 0.92980 0.13540 0.23000 0.01140
SiT1 0.46500 0.92980 0.13540 0.77000 0.01140
AlT2 0.45130 0.25850 0.13550 0.23000 0.01153
SiT2 0.45130 0.25850 0.13550 0.77000 0.01153
O1 0.41460 0.09320 0.16850 1.00000 0.01748
O2 0.25190 0.80960 0.15730 1.00000 0.01900
O3 0.25150 0.37160 0.16890 1.00000 0.01760
O4 0.46230 0.94420 0.05350 1.00000 0.01279
O5 0.38350 0.25150 0.05340 1.00000 0.01279
O6 0.45770 0.56140 0.05000 1.00000 0.01393
H 0.37100 0.62700 0.05000 1.00000 0.07979

loop_
_cod_related_entry_id
_cod_related_entry_database
_cod_related_entry_code
1 AMCSD 0006358
